data_7120962
loop_
_publ_author_name
'Zheng, Long-Sheng'
'F\'erard, Charl\`ene'
'Phansavath, Phannarath'
'Ratovelomanana-Vidal, Virginie'

_publ_section_title
;
 Rhodium-mediated asymmetric transfer hydrogenation: a diastereo- and
 enantioselective synthesis of syn-\a-amido \b-hydroxy esters.
;
_journal_issue 3
_journal_name_full 'Chemical communications (Cambridge, England)'
_journal_page_first 283
_journal_page_last 286
_journal_paper_doi 10.1039/c7cc08231b
_journal_volume 54
_journal_year 2018
_chemical_absolute_configuration ad
_chemical_formula_moiety 'C15 H15 N O4 S'
_chemical_formula_sum 'C15 H15 N O4 S'
_chemical_formula_weight 305.34
_space_group_crystal_system orthorhombic
_space_group_IT_number 19
_space_group_name_Hall 'P 2ac 2ab'
_space_group_name_H-M_alt 'P 21 21 21'
_symmetry_space_group_name_Hall 'P 2ac 2ab'
_symmetry_space_group_name_H-M 'P 21 21 21'
_atom_sites_solution_hydrogens mixed
_atom_sites_solution_primary dual
_atom_sites_solution_secondary difmap
_audit_creation_method SHELXL-2014/7
_audit_update_record
;
2017-10-23 deposited with the CCDC.
2017-12-05 downloaded from the CCDC.
;
_cell_angle_alpha 90
_cell_angle_beta 90
_cell_angle_gamma 90
_cell_formula_units_Z 4
_cell_length_a 7.9135(2)
_cell_length_b 9.8740(2)
_cell_length_c 19.0229(5)
_cell_measurement_reflns_used 9061
_cell_measurement_temperature 200(2)
_cell_measurement_theta_max 30.13
_cell_measurement_theta_min 2.32
_cell_volume 1486.41(6)
_computing_cell_refinement 'Bruker SAINT'
_computing_data_collection 'Bruker APEX2'
_computing_data_reduction 'Bruker SAINT'
_computing_molecular_graphics 'DIAMOND (Brandenburg, 2006)'
_computing_publication_material 'WinGX publication routines (Farrugia, 2012)'
_computing_structure_refinement 'SHELXL-2014/7 (Sheldrick, 2014)'
_computing_structure_solution 'SHELXT-2014 (Sheldrick, 2014)'
_diffrn_ambient_temperature 200(2)
_diffrn_measured_fraction_theta_full 0.997
_diffrn_measured_fraction_theta_max 0.994
_diffrn_measurement_device_type 'Bruker APEX-II CCD'
_diffrn_measurement_method '\f and \w scans'
_diffrn_radiation_type MoK\a
_diffrn_radiation_wavelength 0.71073
_diffrn_reflns_av_R_equivalents 0.0154
_diffrn_reflns_av_unetI/netI 0.0145
_diffrn_reflns_Laue_measured_fraction_full 0.997
_diffrn_reflns_Laue_measured_fraction_max 0.994
_diffrn_reflns_limit_h_max 10
_diffrn_reflns_limit_h_min -11
_diffrn_reflns_limit_k_max 13
_diffrn_reflns_limit_k_min -13
_diffrn_reflns_limit_l_max 26
_diffrn_reflns_limit_l_min -26
_diffrn_reflns_number 13266
_diffrn_reflns_point_group_measured_fraction_full 0.998
_diffrn_reflns_point_group_measured_fraction_max 0.993
_diffrn_reflns_theta_full 25.242
_diffrn_reflns_theta_max 30.126
_diffrn_reflns_theta_min 2.324
_diffrn_source 'fine-focus sealed tube'
_exptl_absorpt_coefficient_mu 0.232
_exptl_absorpt_correction_T_max 0.746
_exptl_absorpt_correction_T_min 0.719
_exptl_absorpt_correction_type multi-scan
_exptl_absorpt_process_details
;
SADABS, Bruker AXS Inc., Madison,
Wisconsin, USA
;
_exptl_crystal_colour colorless
_exptl_crystal_density_diffrn 1.364
_exptl_crystal_density_method 'not measured'
_exptl_crystal_description prism
_exptl_crystal_F_000 640
_exptl_crystal_size_max 0.21
_exptl_crystal_size_mid 0.17
_exptl_crystal_size_min 0.11
_refine_diff_density_max 0.298
_refine_diff_density_min -0.213
_refine_diff_density_rms 0.036
_refine_ls_abs_structure_details
;
 Flack x determined using 1756 quotients [(I+)-(I-)]/[(I+)+(I-)]
 (Parsons, Flack and Wagner, Acta Cryst. B69 (2013) 249-259).
;
_refine_ls_abs_structure_Flack -0.023(14)
_refine_ls_extinction_coef 0.012(3)
_refine_ls_extinction_expression Fc^*^=kFc[1+0.001xFc^2^\l^3^/sin(2\q)]^-1/4^
_refine_ls_extinction_method 'SHELXL-2014/7 (Sheldrick 2014'
_refine_ls_goodness_of_fit_ref 1.034
_refine_ls_hydrogen_treatment mixed
_refine_ls_matrix_type full
_refine_ls_number_parameters 200
_refine_ls_number_reflns 4353
_refine_ls_number_restraints 0
_refine_ls_restrained_S_all 1.034
_refine_ls_R_factor_all 0.0290
_refine_ls_R_factor_gt 0.0276
_refine_ls_shift/su_max 0.000
_refine_ls_shift/su_mean 0.000
_refine_ls_structure_factor_coef Fsqd
_refine_ls_weighting_details 'w=1/[\s^2^(Fo^2^)+(0.0474P)^2^+0.1881P] where P=(Fo^2^+2Fc^2^)/3'
_refine_ls_weighting_scheme calc
_refine_ls_wR_factor_gt 0.0758
_refine_ls_wR_factor_ref 0.0770
_reflns_Friedel_coverage 0.750
_reflns_Friedel_fraction_full 0.999
_reflns_Friedel_fraction_max 0.993
_reflns_number_gt 4182
_reflns_number_total 4353
_reflns_threshold_expression 'I > 2\s(I)'
_cod_data_source_file c7cc08231b2.cif
_cod_data_source_block shelx
_cod_depositor_comments 'Adding full bibliography for 7120961--7120963.cif.'
_cod_database_code 7120962
_shelx_shelxl_version_number 2014/7
_shelx_space_group_comment
;
The symmetry employed for this shelxl refinement is uniquely defined
by the following loop, which should always be used as a source of
symmetry information in preference to the above space-group names.
They are only intended as comments.
;

loop_
_space_group_symop_operation_xyz
'x, y, z'
'-x+1/2, -y, z+1/2'
'-x, y+1/2, -z+1/2'
'x+1/2, -y+1/2, -z'

loop_
_atom_site_label
_atom_site_type_symbol
_atom_site_fract_x
_atom_site_fract_y
_atom_site_fract_z
_atom_site_U_iso_or_equiv
_atom_site_adp_type
_atom_site_occupancy
_atom_site_site_symmetry_order
_atom_site_calc_flag
_atom_site_refinement_flags_posn
_atom_site_refinement_flags_adp
S1 S 0.04834(6) 0.43775(5) 0.17024(3) 0.04307(13) Uani 1 1 d . .
O1 O 0.28641(18) 0.27926(11) 0.09218(6) 0.0344(3) Uani 1 1 d . .
O2 O 0.58170(13) 0.57452(10) 0.25071(5) 0.0250(2) Uani 1 1 d . .
O3 O 0.6630(2) 0.32230(15) 0.03514(6) 0.0483(4) Uani 1 1 d . .
O4 O 0.72215(13) 0.22774(11) 0.13932(5) 0.0256(2) Uani 1 1 d . .
N1 N 0.49789(14) 0.36902(11) 0.20998(5) 0.0183(2) Uani 1 1 d . .
C1 C 0.35238(19) 0.41277(13) 0.09695(6) 0.0233(3) Uani 1 1 d . .
H1B H 0.3726 0.4490 0.0486 0.028 Uiso 1 1 calc R U
C2 C 0.52158(17) 0.40626(13) 0.13718(6) 0.0206(2) Uani 1 1 d . .
H2 H 0.5715 0.4993 0.1365 0.025 Uiso 1 1 calc R U
C3 C 0.52357(15) 0.46067(12) 0.26178(6) 0.0170(2) Uani 1 1 d . .
C4 C 0.47937(16) 0.41539(12) 0.33442(6) 0.0195(2) Uani 1 1 d . .
C5 C 0.35086(19) 0.32284(14) 0.34719(7) 0.0262(3) Uani 1 1 d . .
H5 H 0.2862 0.2877 0.3093 0.031 Uiso 1 1 calc R U
C6 C 0.3170(3) 0.28170(17) 0.41580(9) 0.0396(4) Uani 1 1 d . .
H6 H 0.2300 0.2177 0.4248 0.048 Uiso 1 1 calc R U
C7 C 0.4107(3) 0.3344(2) 0.47089(8) 0.0477(5) Uani 1 1 d . .
H7 H 0.3888 0.3051 0.5176 0.057 Uiso 1 1 calc R U
C8 C 0.5347(3) 0.42854(19) 0.45863(8) 0.0434(4) Uani 1 1 d . .
H8 H 0.5965 0.4654 0.4969 0.052 Uiso 1 1 calc R U
C9 C 0.5705(2) 0.47036(15) 0.39035(7) 0.0289(3) Uani 1 1 d . .
H9 H 0.6562 0.5357 0.3819 0.035 Uiso 1 1 calc R U
C10 C 0.64280(19) 0.31352(15) 0.09797(7) 0.0258(3) Uani 1 1 d . .
C11 C 0.8434(2) 0.13928(17) 0.10573(9) 0.0340(3) Uani 1 1 d . .
H11A H 0.7842 0.0770 0.0741 0.051 Uiso 1 1 calc R U
H11B H 0.9040 0.0872 0.1416 0.051 Uiso 1 1 calc R U
H11C H 0.9242 0.1937 0.0787 0.051 Uiso 1 1 calc R U
C12 C 0.22977(17) 0.50307(14) 0.13484(7) 0.0218(2) Uani 1 1 d . .
C13 C 0.2433(2) 0.63752(15) 0.14903(9) 0.0296(3) Uani 1 1 d . .
H13 H 0.3354 0.6919 0.1339 0.036 Uiso 1 1 calc R U
C14 C 0.1055(2) 0.6881(2) 0.18869(10) 0.0406(4) Uani 1 1 d . .
H14 H 0.0951 0.7800 0.2028 0.049 Uiso 1 1 calc R U
C15 C -0.0093(2) 0.5918(2) 0.20424(11) 0.0462(4) Uani 1 1 d . .
H15 H -0.1093 0.6074 0.2307 0.055 Uiso 1 1 calc R U
H1A H 0.472(3) 0.290(2) 0.2183(9) 0.025(4) Uiso 1 1 d . .
H1 H 0.262(3) 0.259(3) 0.0490(13) 0.053(7) Uiso 1 1 d . .

loop_
_atom_site_aniso_label
_atom_site_aniso_U_11
_atom_site_aniso_U_22
_atom_site_aniso_U_33
_atom_site_aniso_U_23
_atom_site_aniso_U_13
_atom_site_aniso_U_12
S1 0.0327(2) 0.0409(2) 0.0556(3) 0.0080(2) 0.00694(18) -0.01023(18)
O1 0.0571(8) 0.0205(5) 0.0257(5) -0.0036(4) -0.0136(5) -0.0063(5)
O2 0.0323(5) 0.0198(4) 0.0228(4) -0.0013(4) 0.0023(4) -0.0052(4)
O3 0.0736(10) 0.0511(8) 0.0200(5) 0.0008(5) 0.0161(6) 0.0241(7)
O4 0.0257(5) 0.0270(5) 0.0241(4) -0.0032(4) 0.0050(4) 0.0021(4)
N1 0.0257(5) 0.0163(4) 0.0130(4) -0.0004(3) 0.0016(4) -0.0008(4)
C1 0.0358(7) 0.0192(5) 0.0150(5) -0.0011(4) -0.0029(5) -0.0004(5)
C2 0.0284(6) 0.0201(5) 0.0134(5) -0.0014(4) 0.0032(4) 0.0005(4)
C3 0.0180(5) 0.0181(5) 0.0149(5) -0.0012(4) 0.0002(4) 0.0017(4)
C4 0.0270(6) 0.0174(5) 0.0140(5) -0.0014(4) 0.0009(4) 0.0037(4)
C5 0.0313(7) 0.0245(6) 0.0228(6) -0.0008(5) 0.0085(5) 0.0009(5)
C6 0.0562(11) 0.0310(7) 0.0317(8) 0.0054(6) 0.0215(7) 0.0032(7)
C7 0.0837(15) 0.0408(9) 0.0186(6) 0.0057(6) 0.0138(8) 0.0156(10)
C8 0.0779(13) 0.0353(8) 0.0169(6) -0.0047(6) -0.0093(7) 0.0123(9)
C9 0.0437(8) 0.0227(6) 0.0201(6) -0.0039(5) -0.0076(6) 0.0039(5)
C10 0.0325(7) 0.0250(6) 0.0198(6) -0.0035(5) 0.0067(5) 0.0006(5)
C11 0.0318(8) 0.0325(7) 0.0376(8) -0.0076(6) 0.0084(6) 0.0057(6)
C12 0.0236(6) 0.0226(6) 0.0192(5) 0.0032(4) -0.0041(4) -0.0025(5)
C13 0.0284(7) 0.0232(6) 0.0373(7) -0.0039(5) -0.0003(6) -0.0010(5)
C14 0.0368(8) 0.0388(9) 0.0460(9) -0.0089(7) -0.0027(7) 0.0141(7)
C15 0.0294(8) 0.0599(12) 0.0493(10) 0.0044(9) 0.0077(7) 0.0133(8)

loop_
_atom_type_symbol
_atom_type_description
_atom_type_scat_dispersion_real
_atom_type_scat_dispersion_imag
_atom_type_scat_source
C C 0.0033 0.0016 'International Tables Vol C Tables 4.2.6.8 and 6.1.1.4'
H H 0.0000 0.0000 'International Tables Vol C Tables 4.2.6.8 and 6.1.1.4'
N N 0.0061 0.0033 'International Tables Vol C Tables 4.2.6.8 and 6.1.1.4'
O O 0.0106 0.0060 'International Tables Vol C Tables 4.2.6.8 and 6.1.1.4'
S S 0.1246 0.1234 'International Tables Vol C Tables 4.2.6.8 and 6.1.1.4'

loop_
_geom_angle_atom_site_label_1
_geom_angle_atom_site_label_2
_geom_angle_atom_site_label_3
_geom_angle
C12 S1 C15 92.13(8)
C1 O1 H1 110.6(17)
C10 O4 C11 116.19(11)
C3 N1 C2 120.54(10)
C3 N1 H1A 122.2(13)
C2 N1 H1A 117.2(13)
O1 C1 C12 110.13(12)
O1 C1 C2 108.17(11)
C12 C1 C2 110.31(10)
O1 C1 H1B 109.4
C12 C1 H1B 109.4
C2 C1 H1B 109.4
N1 C2 C10 113.48(11)
N1 C2 C1 111.91(11)
C10 C2 C1 109.20(10)
N1 C2 H2 107.3
C10 C2 H2 107.3
C1 C2 H2 107.3
O2 C3 N1 122.79(11)
O2 C3 C4 121.22(11)
N1 C3 C4 115.99(11)
C5 C4 C9 120.07(12)
C5 C4 C3 122.02(11)
C9 C4 C3 117.90(12)
C4 C5 C6 119.79(15)
C4 C5 H5 120.1
C6 C5 H5 120.1
C7 C6 C5 119.76(17)
C7 C6 H6 120.1
C5 C6 H6 120.1
C8 C7 C6 120.59(14)
C8 C7 H7 119.7
C6 C7 H7 119.7
C7 C8 C9 120.34(16)
C7 C8 H8 119.8
C9 C8 H8 119.8
C8 C9 C4 119.41(16)
C8 C9 H9 120.3
C4 C9 H9 120.3
O3 C10 O4 125.04(14)
O3 C10 C2 121.67(14)
O4 C10 C2 113.28(11)
O4 C11 H11A 109.5
O4 C11 H11B 109.5
H11A C11 H11B 109.5
O4 C11 H11C 109.5
H11A C11 H11C 109.5
H11B C11 H11C 109.5
C13 C12 C1 128.65(13)
C13 C12 S1 110.84(12)
C1 C12 S1 120.46(10)
C12 C13 C14 112.93(15)
C12 C13 H13 123.5
C14 C13 H13 123.5
C15 C14 C13 112.77(17)
C15 C14 H14 123.6
C13 C14 H14 123.6
C14 C15 S1 111.32(13)
C14 C15 H15 124.3
S1 C15 H15 124.3

loop_
_geom_bond_atom_site_label_1
_geom_bond_atom_site_label_2
_geom_bond_distance
S1 C12 1.7120(14)
S1 C15 1.715(2)
O1 C1 1.4208(16)
O1 H1 0.87(3)
O2 C3 1.2328(15)
O3 C10 1.2090(17)
O4 C10 1.3154(18)
O4 C11 1.4464(17)
N1 C3 1.3532(15)
N1 C2 1.4452(15)
N1 H1A 0.82(2)
C1 C12 1.5020(19)
C1 C2 1.5436(19)
C1 H1B 1.0000
C2 C10 1.5216(18)
C2 H2 1.0000
C3 C4 1.4939(16)
C4 C5 1.3886(19)
C4 C9 1.3950(18)
C5 C6 1.393(2)
C5 H5 0.9500
C6 C7 1.385(3)
C6 H6 0.9500
C7 C8 1.372(3)
C7 H7 0.9500
C8 C9 1.392(2)
C8 H8 0.9500
C9 H9 0.9500
C11 H11A 0.9800
C11 H11B 0.9800
C11 H11C 0.9800
C12 C13 1.3590(19)
C13 C14 1.417(2)
C13 H13 0.9500
C14 C15 1.348(3)
C14 H14 0.9500
C15 H15 0.9500
